data_9016105
loop_
_publ_author_name
'Brese, N. E.'
'O'Keeffe M'
'Ramakrishna, B. L.'
'von Dreele, R. B.'

_publ_section_title
;
 Low-temperature structures of CuO and AgO and their
 relationships to those of MgO and PdO
 Note: T = 11 K
;
_journal_name_full 'Journal of Solid State Chemistry'
_journal_page_first 184
_journal_page_last 190
_journal_paper_doi 10.1016/0022-4596(90)90310-T
_journal_volume 89
_journal_year 1990
_chemical_compound_source Synthetic
_chemical_formula_sum 'Cu O'
_chemical_name_mineral Tenorite
_space_group_IT_number 15
_symmetry_space_group_name_Hall '-C 2yc'
_symmetry_space_group_name_H-M 'C 1 2/c 1'
_cell_angle_alpha 90
_cell_angle_beta 99.567
_cell_angle_gamma 90
_cell_length_a 4.6833
_cell_length_b 3.4208
_cell_length_c 5.1294
_cell_formula_units_Z 4
_cell_volume 81.033
_database_code_amcsd 0018821
_exptl_crystal_density_diffrn 6.520
_cod_database_code 9016105

loop_
_space_group_symop_operation_xyz
x,y,z
1/2+x,1/2+y,z
x,-y,1/2+z
1/2+x,1/2-y,1/2+z
-x,y,1/2-z
1/2-x,1/2+y,1/2-z
-x,-y,-z
1/2-x,1/2-y,-z

loop_
_atom_site_aniso_label
_atom_site_aniso_U_11
_atom_site_aniso_U_22
_atom_site_aniso_U_33
_atom_site_aniso_U_12
_atom_site_aniso_U_13
_atom_site_aniso_U_23
Cu 0.00170 0.00420 0.00270 0.00110 0.00120 0.00020
O 0.00360 0.00560 0.00170 0.00000 0.00160 0.00000

loop_
_atom_site_label
_atom_site_fract_x
_atom_site_fract_y
_atom_site_fract_z
_atom_site_U_iso_or_equiv
Cu 0.25000 0.25000 0.00000 0.00270
O 0.00000 0.41790 0.25000 0.00340

loop_
_cod_related_entry_id
_cod_related_entry_database
_cod_related_entry_code
1 AMCSD 0018821
